data_7716127
loop_
_publ_author_name
'Hunger, David'
'Suhr, Simon'
'Bayer, Valentin'
'Albold, Uta'
'Frey, Wolfgang'
'Sarkar, Biprajit'
'van Slageren, Joris'

_publ_section_title
;
 Precursor molecules for 1,2-diamidobenzene containing cobalt(II),
 nickel(II) and zinc(II) complexes - synthesis and magnetic properties.
;
_journal_issue 23
_journal_name_full 'Dalton transactions (Cambridge, England : 2003)'
_journal_page_first 9852
_journal_page_last 9861
_journal_paper_doi 10.1039/d4dt01115e
_journal_volume 53
_journal_year 2024
_chemical_formula_moiety 'C26 H34 N4 O4 S2 Zn'
_chemical_formula_sum 'C26 H34 N4 O4 S2 Zn'
_chemical_formula_weight 596.06
_chemical_name_common Znbsdtbbpy
_chemical_name_systematic ZnbmsabDTBBPY
_space_group_crystal_system monoclinic
_space_group_IT_number 14
_space_group_name_Hall '-P 2ybc'
_space_group_name_H-M_alt 'P 1 21/c 1'
_atom_sites_solution_hydrogens geom
_atom_sites_solution_primary direct
_atom_sites_solution_secondary difmap
_audit_creation_method SHELXL-2014/7
_audit_update_record
;
2024-01-15 deposited with the CCDC.	2024-05-20 downloaded from the CCDC.
;
_cell_angle_alpha 90
_cell_angle_beta 95.371(2)
_cell_angle_gamma 90
_cell_formula_units_Z 4
_cell_length_a 6.8118(4)
_cell_length_b 17.4551(9)
_cell_length_c 28.7818(17)
_cell_measurement_reflns_used 5360
_cell_measurement_temperature 160(2)
_cell_measurement_theta_max 26.348
_cell_measurement_theta_min 1.839
_cell_volume 3407.1(3)
_computing_cell_refinement 'Bruker APEXII Software Suite, 2008'
_computing_data_collection 'Bruker APEXII Software Suite, 2008'
_computing_data_reduction 'Bruker APEXII Software Suite, 2008'
_computing_molecular_graphics 'SHELXTL-plus, XP (Sheldrick, 1998)'
_computing_structure_refinement 'SHELXL-2014/7 (Sheldrick, 2014)'
_computing_structure_solution 'SHELXL-2014/7 (Sheldrick, 2014)'
_diffrn_ambient_temperature 160(2)
_diffrn_measured_fraction_theta_full 0.999
_diffrn_measured_fraction_theta_max 0.996
_diffrn_measurement_device_type 'Bruker Kappa APEXII Duo'
_diffrn_measurement_method 'Omega + Phi Scans'
_diffrn_radiation_type MoK\a
_diffrn_radiation_wavelength 0.71073
_diffrn_reflns_av_R_equivalents 0.0404
_diffrn_reflns_av_unetI/netI 0.0442
_diffrn_reflns_Laue_measured_fraction_full 0.999
_diffrn_reflns_Laue_measured_fraction_max 0.996
_diffrn_reflns_limit_h_max 8
_diffrn_reflns_limit_h_min -8
_diffrn_reflns_limit_k_max 21
_diffrn_reflns_limit_k_min -16
_diffrn_reflns_limit_l_max 35
_diffrn_reflns_limit_l_min -35
_diffrn_reflns_number 26211
_diffrn_reflns_point_group_measured_fraction_full 0.999
_diffrn_reflns_point_group_measured_fraction_max 0.996
_diffrn_reflns_theta_full 25.242
_diffrn_reflns_theta_max 26.348
_diffrn_reflns_theta_min 1.839
_diffrn_source 'fine-focus sealed tube'
_exptl_absorpt_coefficient_mu 0.875
_exptl_absorpt_correction_T_max 0.7454
_exptl_absorpt_correction_T_min 0.6695
_exptl_absorpt_correction_type multi-scan
_exptl_absorpt_process_details 'Blessing, 1995'
_exptl_crystal_colour colourless
_exptl_crystal_density_diffrn 1.162
_exptl_crystal_description blade
_exptl_crystal_F_000 1248
_exptl_crystal_recrystallization_method 'Evaporation of Solvent'
_exptl_crystal_size_max 0.653
_exptl_crystal_size_mid 0.121
_exptl_crystal_size_min 0.073
_refine_diff_density_max 0.296
_refine_diff_density_min -0.309
_refine_diff_density_rms 0.057
_refine_ls_extinction_method none
_refine_ls_goodness_of_fit_ref 1.025
_refine_ls_hydrogen_treatment constr
_refine_ls_matrix_type full
_refine_ls_number_parameters 342
_refine_ls_number_reflns 6939
_refine_ls_number_restraints 0
_refine_ls_restrained_S_all 1.025
_refine_ls_R_factor_all 0.0565
_refine_ls_R_factor_gt 0.0371
_refine_ls_shift/su_max 0.002
_refine_ls_shift/su_mean 0.000
_refine_ls_structure_factor_coef Fsqd
_refine_ls_weighting_details 'w=1/[\s^2^(Fo^2^)+(0.0414P)^2^+0.7615P] where P=(Fo^2^+2Fc^2^)/3'
_refine_ls_weighting_scheme calc
_refine_ls_wR_factor_gt 0.0814
_refine_ls_wR_factor_ref 0.0857
_reflns_Friedel_coverage 0.000
_reflns_number_gt 5360
_reflns_number_total 6939
_reflns_threshold_expression 'I > 2\s(I)'
_cod_data_source_file d4dt01115e2.cif
_cod_data_source_block pc117_sq
_cod_depositor_comments 'Adding full bibliography for 7716127.cif.'
_cod_original_sg_symbol_H-M 'P 21/c'
_cod_database_code 7716127
_shelx_shelxl_version_number 2014/7
_shelx_space_group_comment
;
The symmetry employed for this shelxl refinement is uniquely defined
by the following loop, which should always be used as a source of
symmetry information in preference to the above space-group names.
They are only intended as comments.
;
_shelx_estimated_absorpt_t_min 0.599
_shelx_estimated_absorpt_t_max 0.939

loop_
_space_group_symop_operation_xyz
'x, y, z'
'-x, y+1/2, -z+1/2'
'-x, -y, -z'
'x, -y-1/2, z-1/2'

loop_
_atom_site_label
_atom_site_type_symbol
_atom_site_fract_x
_atom_site_fract_y
_atom_site_fract_z
_atom_site_U_iso_or_equiv
_atom_site_adp_type
_atom_site_occupancy
_atom_site_site_symmetry_order
_atom_site_calc_flag
_atom_site_refinement_flags_posn
_atom_site_refinement_flags_adp
_atom_site_refinement_flags_occupancy
_atom_site_disorder_assembly
_atom_site_disorder_group
Zn1 Zn 0.39342(4) 0.98760(2) 0.35156(2) 0.02199(8) Uani 1 1 d . . . . .
S1 S 0.16580(8) 0.93651(3) 0.43402(2) 0.02247(13) Uani 1 1 d . . . . .
S2 S 0.64732(8) 1.13177(3) 0.33463(2) 0.02199(13) Uani 1 1 d . . . . .
O1 O 0.1830(2) 0.87047(9) 0.40468(6) 0.0295(4) Uani 1 1 d . . . . .
N1 N 0.2892(3) 1.00194(10) 0.41191(6) 0.0233(4) Uani 1 1 d . . . . .
C1 C 0.2834(4) 0.91415(15) 0.48951(8) 0.0324(6) Uani 1 1 d . . . . .
H1A H 0.2132 0.8720 0.5032 0.049 Uiso 1 1 calc R U . . .
H1B H 0.2825 0.9593 0.5098 0.049 Uiso 1 1 calc R U . . .
H1C H 0.4199 0.8988 0.4864 0.049 Uiso 1 1 calc R U . . .
O2 O -0.0322(2) 0.96097(9) 0.44078(5) 0.0267(4) Uani 1 1 d . . . . .
N2 N 0.4699(3) 1.09619(10) 0.35958(6) 0.0216(4) Uani 1 1 d . . . . .
C2 C 0.8549(3) 1.12921(15) 0.37638(8) 0.0313(6) Uani 1 1 d . . . . .
H2A H 0.8782 1.0764 0.3871 0.047 Uiso 1 1 calc R U . . .
H2B H 0.8305 1.1617 0.4030 0.047 Uiso 1 1 calc R U . . .
H2C H 0.9709 1.1481 0.3622 0.047 Uiso 1 1 calc R U . . .
O3 O 0.6819(2) 1.07985(9) 0.29732(5) 0.0289(4) Uani 1 1 d . . . . .
N3 N 0.5608(3) 0.90266(11) 0.32974(6) 0.0230(4) Uani 1 1 d . . . . .
C3 C 0.2973(3) 1.07867(13) 0.42746(7) 0.0207(5) Uani 1 1 d . . . . .
O4 O 0.6173(2) 1.21108(9) 0.32159(5) 0.0275(4) Uani 1 1 d . . . . .
N4 N 0.2155(3) 0.95210(11) 0.29464(6) 0.0224(4) Uani 1 1 d . . . . .
C4 C 0.3999(3) 1.12949(13) 0.40010(7) 0.0209(5) Uani 1 1 d . . . . .
C5 C 0.4191(3) 1.20548(13) 0.41317(8) 0.0278(5) Uani 1 1 d . . . . .
H5 H 0.4872 1.2400 0.3948 0.033 Uiso 1 1 calc R U . . .
C6 C 0.3396(4) 1.23184(15) 0.45287(9) 0.0335(6) Uani 1 1 d . . . . .
H6 H 0.3556 1.2840 0.4618 0.040 Uiso 1 1 calc R U . . .
C7 C 0.2384(4) 1.18309(15) 0.47924(8) 0.0315(6) Uani 1 1 d . . . . .
H7 H 0.1830 1.2016 0.5062 0.038 Uiso 1 1 calc R U . . .
C8 C 0.2167(3) 1.10666(14) 0.46659(8) 0.0264(5) Uani 1 1 d . . . . .
H8 H 0.1459 1.0731 0.4849 0.032 Uiso 1 1 calc R U . . .
C9 C 0.4857(3) 0.86600(13) 0.29047(8) 0.0213(5) Uani 1 1 d . . . . .
C10 C 0.5750(3) 0.80211(13) 0.27405(8) 0.0246(5) Uani 1 1 d . . . . .
H10 H 0.5187 0.7773 0.2466 0.029 Uiso 1 1 calc R U . . .
C11 C 0.7491(3) 0.77343(13) 0.29773(8) 0.0258(5) Uani 1 1 d . . . . .
C12 C 0.8255(3) 0.81334(14) 0.33694(8) 0.0314(6) Uani 1 1 d . . . . .
H12 H 0.9455 0.7971 0.3535 0.038 Uiso 1 1 calc R U . . .
C13 C 0.7281(3) 0.87647(14) 0.35189(8) 0.0284(5) Uani 1 1 d . . . . .
H13 H 0.7823 0.9025 0.3791 0.034 Uiso 1 1 calc R U . . .
C14 C 0.8414(3) 0.69957(14) 0.28214(9) 0.0327(6) Uani 1 1 d . . . . .
C15 C 1.0429(4) 0.68429(16) 0.30897(11) 0.0494(8) Uani 1 1 d . . . . .
H15A H 1.1309 0.7277 0.3048 0.074 Uiso 1 1 calc R U . . .
H15B H 1.0999 0.6375 0.2970 0.074 Uiso 1 1 calc R U . . .
H15C H 1.0265 0.6779 0.3422 0.074 Uiso 1 1 calc R U . . .
C16 C 0.8718(4) 0.70391(15) 0.23005(9) 0.0370(6) Uani 1 1 d . . . . .
H16A H 0.7447 0.7129 0.2120 0.056 Uiso 1 1 calc R U . . .
H16B H 0.9278 0.6555 0.2202 0.056 Uiso 1 1 calc R U . . .
H16C H 0.9622 0.7460 0.2247 0.056 Uiso 1 1 calc R U . . .
C17 C 0.6989(4) 0.63410(15) 0.29056(10) 0.0417(7) Uani 1 1 d . . . . .
H17A H 0.6763 0.6326 0.3237 0.063 Uiso 1 1 calc R U . . .
H17B H 0.7560 0.5853 0.2816 0.063 Uiso 1 1 calc R U . . .
H17C H 0.5733 0.6425 0.2717 0.063 Uiso 1 1 calc R U . . .
C18 C 0.2991(3) 0.90022(13) 0.26817(8) 0.0221(5) Uani 1 1 d . . . . .
C19 C 0.2150(3) 0.88135(13) 0.22377(8) 0.0277(5) Uani 1 1 d . . . . .
H19 H 0.2775 0.8450 0.2055 0.033 Uiso 1 1 calc R U . . .
C20 C 0.0387(4) 0.91578(13) 0.20595(9) 0.0308(6) Uani 1 1 d . . . . .
C21 C -0.0505(3) 0.96468(14) 0.23549(9) 0.0316(6) Uani 1 1 d . . . . .
H21 H -0.1755 0.9864 0.2257 0.038 Uiso 1 1 calc R U . . .
C22 C 0.0406(3) 0.98205(14) 0.27876(9) 0.0285(5) Uani 1 1 d . . . . .
H22 H -0.0224 1.0165 0.2982 0.034 Uiso 1 1 calc R U . . .
C23 C -0.0496(4) 0.90516(15) 0.15565(9) 0.0438(7) Uani 1 1 d . . . . .
C24 C 0.0503(5) 0.84080(18) 0.13087(10) 0.0540(9) Uani 1 1 d . . . . .
H24A H 0.1910 0.8523 0.1306 0.081 Uiso 1 1 calc R U . . .
H24B H -0.0103 0.8363 0.0987 0.081 Uiso 1 1 calc R U . . .
H24C H 0.0344 0.7924 0.1474 0.081 Uiso 1 1 calc R U . . .
C25 C -0.0257(6) 0.98045(18) 0.13032(11) 0.0716(11) Uani 1 1 d . . . . .
H25A H -0.0897 1.0216 0.1465 0.107 Uiso 1 1 calc R U . . .
H25B H -0.0868 0.9763 0.0982 0.107 Uiso 1 1 calc R U . . .
H25C H 0.1149 0.9920 0.1299 0.107 Uiso 1 1 calc R U . . .
C26 C -0.2729(5) 0.8863(2) 0.15446(12) 0.0673(10) Uani 1 1 d . . . . .
H26A H -0.2903 0.8382 0.1712 0.101 Uiso 1 1 calc R U . . .
H26B H -0.3288 0.8811 0.1220 0.101 Uiso 1 1 calc R U . . .
H26C H -0.3405 0.9278 0.1695 0.101 Uiso 1 1 calc R U . . .

loop_
_atom_site_aniso_label
_atom_site_aniso_U_11
_atom_site_aniso_U_22
_atom_site_aniso_U_33
_atom_site_aniso_U_23
_atom_site_aniso_U_13
_atom_site_aniso_U_12
Zn1 0.02254(14) 0.02030(16) 0.02320(14) -0.00394(11) 0.00247(10) -0.00027(11)
S1 0.0210(3) 0.0253(3) 0.0201(3) 0.0024(2) -0.0028(2) -0.0033(2)
S2 0.0190(3) 0.0220(3) 0.0246(3) 0.0059(2) 0.0000(2) 0.0012(2)
O1 0.0309(9) 0.0245(10) 0.0324(9) -0.0029(7) -0.0007(7) -0.0045(7)
N1 0.0245(10) 0.0224(12) 0.0235(9) -0.0022(8) 0.0049(8) -0.0029(8)
C1 0.0321(14) 0.0373(16) 0.0254(12) 0.0065(11) -0.0090(10) 0.0043(11)
O2 0.0186(8) 0.0373(10) 0.0238(8) 0.0020(7) -0.0002(6) -0.0048(7)
N2 0.0238(10) 0.0185(11) 0.0230(9) -0.0014(8) 0.0042(7) 0.0003(8)
C2 0.0240(13) 0.0331(16) 0.0351(14) 0.0102(11) -0.0060(10) -0.0008(10)
O3 0.0279(9) 0.0305(10) 0.0293(9) 0.0012(7) 0.0076(7) 0.0055(7)
N3 0.0203(10) 0.0208(11) 0.0267(10) -0.0026(8) -0.0032(8) 0.0000(8)
C3 0.0188(11) 0.0208(13) 0.0213(11) -0.0018(9) -0.0044(8) 0.0025(9)
O4 0.0281(9) 0.0233(9) 0.0303(9) 0.0101(7) -0.0018(7) 0.0011(7)
N4 0.0197(10) 0.0196(11) 0.0276(10) -0.0002(8) 0.0009(8) -0.0003(8)
C4 0.0162(11) 0.0236(13) 0.0219(11) -0.0014(9) -0.0036(9) 0.0033(9)
C5 0.0327(13) 0.0196(13) 0.0304(13) -0.0004(10) -0.0001(10) -0.0004(10)
C6 0.0389(15) 0.0248(15) 0.0356(14) -0.0093(11) -0.0027(11) 0.0055(11)
C7 0.0306(13) 0.0355(16) 0.0279(13) -0.0092(11) 0.0003(10) 0.0053(11)
C8 0.0238(12) 0.0336(15) 0.0216(11) -0.0001(10) 0.0013(9) -0.0006(10)
C9 0.0188(11) 0.0206(13) 0.0239(11) -0.0017(9) -0.0016(9) -0.0014(9)
C10 0.0231(12) 0.0202(13) 0.0292(12) -0.0057(10) -0.0041(9) -0.0004(9)
C11 0.0233(12) 0.0177(13) 0.0351(13) -0.0024(10) -0.0036(10) 0.0011(9)
C12 0.0252(12) 0.0280(15) 0.0382(14) -0.0049(11) -0.0117(10) 0.0039(10)
C13 0.0276(13) 0.0273(14) 0.0279(12) -0.0065(10) -0.0099(10) 0.0007(10)
C14 0.0293(14) 0.0210(14) 0.0455(15) -0.0074(11) -0.0081(11) 0.0059(10)
C15 0.0409(17) 0.0334(17) 0.070(2) -0.0127(15) -0.0160(14) 0.0184(13)
C16 0.0330(14) 0.0279(15) 0.0504(16) -0.0110(12) 0.0050(12) 0.0072(11)
C17 0.0460(17) 0.0227(15) 0.0553(18) -0.0013(13) -0.0016(13) 0.0019(12)
C18 0.0218(11) 0.0170(12) 0.0263(11) -0.0014(9) -0.0034(9) -0.0005(9)
C19 0.0305(13) 0.0204(13) 0.0306(13) -0.0064(10) -0.0064(10) 0.0016(10)
C20 0.0347(14) 0.0172(13) 0.0373(14) 0.0001(11) -0.0141(11) -0.0020(10)
C21 0.0244(13) 0.0196(14) 0.0485(15) 0.0003(11) -0.0093(11) 0.0020(10)
C22 0.0223(12) 0.0220(13) 0.0409(14) -0.0021(11) 0.0013(10) 0.0015(10)
C23 0.0557(18) 0.0251(16) 0.0442(16) -0.0044(12) -0.0293(13) 0.0056(12)
C24 0.075(2) 0.047(2) 0.0347(15) -0.0118(14) -0.0252(15) 0.0105(16)
C25 0.116(3) 0.045(2) 0.0460(19) 0.0039(16) -0.0343(19) -0.0031(19)
C26 0.059(2) 0.060(2) 0.074(2) -0.0214(18) -0.0410(18) 0.0078(17)

loop_
_atom_type_symbol
_atom_type_description
_atom_type_scat_dispersion_real
_atom_type_scat_dispersion_imag
_atom_type_scat_source
C C 0.0033 0.0016 'International Tables Vol C Tables 4.2.6.8 and 6.1.1.4'
H H 0.0000 0.0000 'International Tables Vol C Tables 4.2.6.8 and 6.1.1.4'
N N 0.0061 0.0033 'International Tables Vol C Tables 4.2.6.8 and 6.1.1.4'
O O 0.0106 0.0060 'International Tables Vol C Tables 4.2.6.8 and 6.1.1.4'
S S 0.1246 0.1234 'International Tables Vol C Tables 4.2.6.8 and 6.1.1.4'
Zn Zn 0.2839 1.4301 'International Tables Vol C Tables 4.2.6.8 and 6.1.1.4'

loop_
_geom_angle_atom_site_label_1
_geom_angle_atom_site_label_2
_geom_angle_atom_site_label_3
_geom_angle
_geom_angle_site_symmetry_1
_geom_angle_site_symmetry_3
_geom_angle_publ_flag
N1 Zn1 N2 83.50(7) . . ?
N1 Zn1 N3 129.61(8) . . ?
N2 Zn1 N3 126.50(7) . . ?
N1 Zn1 N4 120.98(7) . . ?
N2 Zn1 N4 121.06(7) . . ?
N3 Zn1 N4 80.59(7) . . ?
O1 S1 O2 116.33(10) . . ?
O1 S1 N1 105.42(10) . . ?
O2 S1 N1 112.17(10) . . ?
O1 S1 C1 107.41(11) . . ?
O2 S1 C1 107.11(11) . . ?
N1 S1 C1 108.07(11) . . ?
O3 S2 O4 116.00(10) . . ?
O3 S2 N2 105.98(10) . . ?
O4 S2 N2 113.37(10) . . ?
O3 S2 C2 108.32(11) . . ?
O4 S2 C2 106.61(11) . . ?
N2 S2 C2 106.06(11) . . ?
C3 N1 S1 124.23(15) . . ?
C3 N1 Zn1 113.38(14) . . ?
S1 N1 Zn1 120.99(10) . . ?
S1 C1 H1A 109.5 . . ?
S1 C1 H1B 109.5 . . ?
H1A C1 H1B 109.5 . . ?
S1 C1 H1C 109.5 . . ?
H1A C1 H1C 109.5 . . ?
H1B C1 H1C 109.5 . . ?
C4 N2 S2 122.53(15) . . ?
C4 N2 Zn1 112.50(14) . . ?
S2 N2 Zn1 121.74(10) . . ?
S2 C2 H2A 109.5 . . ?
S2 C2 H2B 109.5 . . ?
H2A C2 H2B 109.5 . . ?
S2 C2 H2C 109.5 . . ?
H2A C2 H2C 109.5 . . ?
H2B C2 H2C 109.5 . . ?
C13 N3 C9 118.39(19) . . ?
C13 N3 Zn1 126.07(15) . . ?
C9 N3 Zn1 115.36(14) . . ?
C8 C3 N1 125.8(2) . . ?
C8 C3 C4 119.0(2) . . ?
N1 C3 C4 115.18(19) . . ?
C18 N4 C22 118.65(19) . . ?
C18 N4 Zn1 114.10(14) . . ?
C22 N4 Zn1 126.65(16) . . ?
C5 C4 C3 119.4(2) . . ?
C5 C4 N2 125.7(2) . . ?
C3 C4 N2 114.89(19) . . ?
C4 C5 C6 120.5(2) . . ?
C4 C5 H5 119.7 . . ?
C6 C5 H5 119.7 . . ?
C7 C6 C5 120.4(2) . . ?
C7 C6 H6 119.8 . . ?
C5 C6 H6 119.8 . . ?
C6 C7 C8 119.9(2) . . ?
C6 C7 H7 120.0 . . ?
C8 C7 H7 120.0 . . ?
C3 C8 C7 120.8(2) . . ?
C3 C8 H8 119.6 . . ?
C7 C8 H8 119.6 . . ?
N3 C9 C10 121.6(2) . . ?
N3 C9 C18 114.12(19) . . ?
C10 C9 C18 124.2(2) . . ?
C9 C10 C11 120.2(2) . . ?
C9 C10 H10 119.9 . . ?
C11 C10 H10 119.9 . . ?
C12 C11 C10 116.9(2) . . ?
C12 C11 C14 122.2(2) . . ?
C10 C11 C14 120.9(2) . . ?
C13 C12 C11 120.1(2) . . ?
C13 C12 H12 119.9 . . ?
C11 C12 H12 119.9 . . ?
N3 C13 C12 122.7(2) . . ?
N3 C13 H13 118.6 . . ?
C12 C13 H13 118.6 . . ?
C11 C14 C15 112.0(2) . . ?
C11 C14 C17 107.5(2) . . ?
C15 C14 C17 109.9(2) . . ?
C11 C14 C16 110.1(2) . . ?
C15 C14 C16 107.7(2) . . ?
C17 C14 C16 109.7(2) . . ?
C14 C15 H15A 109.5 . . ?
C14 C15 H15B 109.5 . . ?
H15A C15 H15B 109.5 . . ?
C14 C15 H15C 109.5 . . ?
H15A C15 H15C 109.5 . . ?
H15B C15 H15C 109.5 . . ?
C14 C16 H16A 109.5 . . ?
C14 C16 H16B 109.5 . . ?
H16A C16 H16B 109.5 . . ?
C14 C16 H16C 109.5 . . ?
H16A C16 H16C 109.5 . . ?
H16B C16 H16C 109.5 . . ?
C14 C17 H17A 109.5 . . ?
C14 C17 H17B 109.5 . . ?
H17A C17 H17B 109.5 . . ?
C14 C17 H17C 109.5 . . ?
H17A C17 H17C 109.5 . . ?
H17B C17 H17C 109.5 . . ?
N4 C18 C19 121.4(2) . . ?
N4 C18 C9 114.49(18) . . ?
C19 C18 C9 124.1(2) . . ?
C18 C19 C20 120.1(2) . . ?
C18 C19 H19 119.9 . . ?
C20 C19 H19 119.9 . . ?
C21 C20 C19 116.8(2) . . ?
C21 C20 C23 120.0(2) . . ?
C19 C20 C23 123.0(2) . . ?
C22 C21 C20 120.4(2) . . ?
C22 C21 H21 119.8 . . ?
C20 C21 H21 119.8 . . ?
N4 C22 C21 122.3(2) . . ?
N4 C22 H22 118.8 . . ?
C21 C22 H22 118.8 . . ?
C24 C23 C25 109.9(3) . . ?
C24 C23 C20 112.3(2) . . ?
C25 C23 C20 107.4(2) . . ?
C24 C23 C26 108.2(2) . . ?
C25 C23 C26 108.7(3) . . ?
C20 C23 C26 110.2(3) . . ?
C23 C24 H24A 109.5 . . ?
C23 C24 H24B 109.5 . . ?
H24A C24 H24B 109.5 . . ?
C23 C24 H24C 109.5 . . ?
H24A C24 H24C 109.5 . . ?
H24B C24 H24C 109.5 . . ?
C23 C25 H25A 109.5 . . ?
C23 C25 H25B 109.5 . . ?
H25A C25 H25B 109.5 . . ?
C23 C25 H25C 109.5 . . ?
H25A C25 H25C 109.5 . . ?
H25B C25 H25C 109.5 . . ?
C23 C26 H26A 109.5 . . ?
C23 C26 H26B 109.5 . . ?
H26A C26 H26B 109.5 . . ?
C23 C26 H26C 109.5 . . ?
H26A C26 H26C 109.5 . . ?
H26B C26 H26C 109.5 . . ?

loop_
_geom_bond_atom_site_label_1
_geom_bond_atom_site_label_2
_geom_bond_distance
_geom_bond_site_symmetry_2
_geom_bond_publ_flag
Zn1 N1 1.9533(18) . ?
Zn1 N2 1.9736(18) . ?
Zn1 N3 2.0065(18) . ?
Zn1 N4 2.0409(18) . ?
S1 O1 1.4401(17) . ?
S1 O2 1.4449(16) . ?
S1 N1 1.5861(19) . ?
S1 C1 1.762(2) . ?
S2 O3 1.4412(16) . ?
S2 O4 1.4438(16) . ?
S2 N2 1.5890(18) . ?
S2 C2 1.768(2) . ?
N1 C3 1.411(3) . ?
C1 H1A 0.9800 . ?
C1 H1B 0.9800 . ?
C1 H1C 0.9800 . ?
N2 C4 1.425(3) . ?
C2 H2A 0.9800 . ?
C2 H2B 0.9800 . ?
C2 H2C 0.9800 . ?
N3 C13 1.334(3) . ?
N3 C9 1.357(3) . ?
C3 C8 1.387(3) . ?
C3 C4 1.414(3) . ?
N4 C18 1.344(3) . ?
N4 C22 1.341(3) . ?
C4 C5 1.382(3) . ?
C5 C6 1.388(3) . ?
C5 H5 0.9500 . ?
C6 C7 1.369(4) . ?
C6 H6 0.9500 . ?
C7 C8 1.387(3) . ?
C7 H7 0.9500 . ?
C8 H8 0.9500 . ?
C9 C10 1.375(3) . ?
C9 C18 1.494(3) . ?
C10 C11 1.403(3) . ?
C10 H10 0.9500 . ?
C11 C12 1.386(3) . ?
C11 C14 1.521(3) . ?
C12 C13 1.376(3) . ?
C12 H12 0.9500 . ?
C13 H13 0.9500 . ?
C14 C15 1.534(3) . ?
C14 C17 1.533(4) . ?
C14 C16 1.534(4) . ?
C15 H15A 0.9800 . ?
C15 H15B 0.9800 . ?
C15 H15C 0.9800 . ?
C16 H16A 0.9800 . ?
C16 H16B 0.9800 . ?
C16 H16C 0.9800 . ?
C17 H17A 0.9800 . ?
C17 H17B 0.9800 . ?
C17 H17C 0.9800 . ?
C18 C19 1.390(3) . ?
C19 C20 1.397(3) . ?
C19 H19 0.9500 . ?
C20 C21 1.384(3) . ?
C20 C23 1.526(3) . ?
C21 C22 1.372(3) . ?
C21 H21 0.9500 . ?
C22 H22 0.9500 . ?
C23 C24 1.525(4) . ?
C23 C25 1.519(4) . ?
C23 C26 1.553(4) . ?
C24 H24A 0.9800 . ?
C24 H24B 0.9800 . ?
C24 H24C 0.9800 . ?
C25 H25A 0.9800 . ?
C25 H25B 0.9800 . ?
C25 H25C 0.9800 . ?
C26 H26A 0.9800 . ?
C26 H26B 0.9800 . ?
C26 H26C 0.9800 . ?

loop_
_geom_torsion_atom_site_label_1
_geom_torsion_atom_site_label_2
_geom_torsion_atom_site_label_3
_geom_torsion_atom_site_label_4
_geom_torsion
_geom_torsion_site_symmetry_1
_geom_torsion_site_symmetry_2
_geom_torsion_site_symmetry_3
_geom_torsion_site_symmetry_4
_geom_torsion_publ_flag
O1 S1 N1 C3 174.14(17) . . . . ?
O2 S1 N1 C3 46.6(2) . . . . ?
C1 S1 N1 C3 -71.2(2) . . . . ?
O1 S1 N1 Zn1 8.53(15) . . . . ?
O2 S1 N1 Zn1 -119.00(12) . . . . ?
C1 S1 N1 Zn1 123.15(13) . . . . ?
O3 S2 N2 C4 176.46(16) . . . . ?
O4 S2 N2 C4 -55.2(2) . . . . ?
C2 S2 N2 C4 61.5(2) . . . . ?
O3 S2 N2 Zn1 18.32(14) . . . . ?
O4 S2 N2 Zn1 146.68(11) . . . . ?
C2 S2 N2 Zn1 -96.68(14) . . . . ?
S1 N1 C3 C8 6.8(3) . . . . ?
Zn1 N1 C3 C8 173.37(17) . . . . ?
S1 N1 C3 C4 -174.01(15) . . . . ?
Zn1 N1 C3 C4 -7.4(2) . . . . ?
C8 C3 C4 C5 0.6(3) . . . . ?
N1 C3 C4 C5 -178.66(19) . . . . ?
C8 C3 C4 N2 -177.43(18) . . . . ?
N1 C3 C4 N2 3.3(3) . . . . ?
S2 N2 C4 C5 24.5(3) . . . . ?
Zn1 N2 C4 C5 -175.56(18) . . . . ?
S2 N2 C4 C3 -157.64(16) . . . . ?
Zn1 N2 C4 C3 2.3(2) . . . . ?
C3 C4 C5 C6 0.4(3) . . . . ?
N2 C4 C5 C6 178.1(2) . . . . ?
C4 C5 C6 C7 -1.0(4) . . . . ?
C5 C6 C7 C8 0.7(4) . . . . ?
N1 C3 C8 C7 178.3(2) . . . . ?
C4 C3 C8 C7 -0.9(3) . . . . ?
C6 C7 C8 C3 0.2(3) . . . . ?
C13 N3 C9 C10 1.7(3) . . . . ?
Zn1 N3 C9 C10 -173.72(17) . . . . ?
C13 N3 C9 C18 -179.5(2) . . . . ?
Zn1 N3 C9 C18 5.1(2) . . . . ?
N3 C9 C10 C11 -0.5(3) . . . . ?
C18 C9 C10 C11 -179.1(2) . . . . ?
C9 C10 C11 C12 -1.4(3) . . . . ?
C9 C10 C11 C14 175.4(2) . . . . ?
C10 C11 C12 C13 2.1(4) . . . . ?
C14 C11 C12 C13 -174.7(2) . . . . ?
C9 N3 C13 C12 -1.0(4) . . . . ?
Zn1 N3 C13 C12 173.87(18) . . . . ?
C11 C12 C13 N3 -0.9(4) . . . . ?
C12 C11 C14 C15 -10.4(3) . . . . ?
C10 C11 C14 C15 173.0(2) . . . . ?
C12 C11 C14 C17 110.4(3) . . . . ?
C10 C11 C14 C17 -66.2(3) . . . . ?
C12 C11 C14 C16 -130.2(2) . . . . ?
C10 C11 C14 C16 53.1(3) . . . . ?
C22 N4 C18 C19 4.5(3) . . . . ?
Zn1 N4 C18 C19 -167.16(18) . . . . ?
C22 N4 C18 C9 -175.6(2) . . . . ?
Zn1 N4 C18 C9 12.7(2) . . . . ?
N3 C9 C18 N4 -11.9(3) . . . . ?
C10 C9 C18 N4 166.9(2) . . . . ?
N3 C9 C18 C19 168.0(2) . . . . ?
C10 C9 C18 C19 -13.2(4) . . . . ?
N4 C18 C19 C20 -0.8(4) . . . . ?
C9 C18 C19 C20 179.3(2) . . . . ?
C18 C19 C20 C21 -3.8(4) . . . . ?
C18 C19 C20 C23 172.6(2) . . . . ?
C19 C20 C21 C22 4.8(4) . . . . ?
C23 C20 C21 C22 -171.8(2) . . . . ?
C18 N4 C22 C21 -3.6(3) . . . . ?
Zn1 N4 C22 C21 166.95(18) . . . . ?
C20 C21 C22 N4 -1.2(4) . . . . ?
C21 C20 C23 C24 -171.5(3) . . . . ?
C19 C20 C23 C24 12.1(4) . . . . ?
C21 C20 C23 C25 67.5(3) . . . . ?
C19 C20 C23 C25 -108.8(3) . . . . ?
C21 C20 C23 C26 -50.8(3) . . . . ?
C19 C20 C23 C26 132.9(3) . . . . ?
